data_4115238
loop_
_publ_author_name
'Rui Tamura'
'Daisuke Fujimoto'
'Zsolt Lepp'
'Kentaro Misaki'
'Hideyuki Miura'
'Hiroki Takahashi'
'Takanori Ushio'
'Tadashi Nakai'
'Ken Hirotsu'

_publ_section_title
;
 Mechanism of Preferential Enrichment, an Unusual Enantiomeric Resolution
 Phenomenon Caused by Polymorphic Transition during Crystallization of
 Mixed Crystals Composed of Two Enantiomers
;
_journal_name_full 'Journal of the American Chemical Society'
_journal_page_first 13139
_journal_page_last 13153
_journal_paper_doi 10.1021/ja020454r
_journal_volume 124
_journal_year 2002
_chemical_formula_moiety 'C28 H34 N2 O7 S '
_chemical_formula_sum 'C28 H34 N2 O7 S'
_chemical_formula_weight 542.65
_space_group_IT_number 2
_symmetry_cell_setting triclinic
_symmetry_Int_Tables_number 2
_symmetry_space_group_name_Hall '-P 1'
_symmetry_space_group_name_H-M 'P -1'
_cell_angle_alpha 76.310(4)
_cell_angle_beta 83.043(5)
_cell_angle_gamma 80.410(5)
_cell_formula_units_Z 2
_cell_length_a 6.5805(4)
_cell_length_b 13.1199(12)
_cell_length_c 16.299(2)
_cell_measurement_temperature 296.1
_cell_volume 1343.2(2)
_computing_cell_refinement Unknown
_computing_data_collection Unknown
_computing_data_reduction CrystalStructure
_computing_publication_material 'CrystalStructure Ver. 2.00'
_computing_structure_refinement CRYSTALS
_computing_structure_solution SIR92
_diffrn_measured_fraction_theta_full 0.9943
_diffrn_measured_fraction_theta_max 0.9943
_diffrn_measurement_device_type CCD
_diffrn_measurement_method \w
_diffrn_radiation_type 'Mo K\a'
_diffrn_radiation_wavelength 0.7107
_diffrn_reflns_av_R_equivalents 0.042
_diffrn_reflns_limit_h_max 8
_diffrn_reflns_limit_h_min -8
_diffrn_reflns_limit_k_max 17
_diffrn_reflns_limit_k_min -17
_diffrn_reflns_limit_l_max 21
_diffrn_reflns_limit_l_min -19
_diffrn_reflns_number 14071
_diffrn_reflns_theta_full 28.28
_diffrn_reflns_theta_max 28.28
_exptl_absorpt_coefficient_mu 0.170
_exptl_absorpt_correction_type none
_exptl_crystal_colour colorless
_exptl_crystal_density_diffrn 1.342
_exptl_crystal_description prism
_exptl_crystal_size_max 0.30
_exptl_crystal_size_mid 0.30
_exptl_crystal_size_min 0.30
_refine_diff_density_max 0.31
_refine_diff_density_min -0.33
_refine_ls_extinction_method none
_refine_ls_goodness_of_fit_ref 0.927
_refine_ls_hydrogen_treatment refU
_refine_ls_number_parameters 359
_refine_ls_number_reflns 2853
_refine_ls_R_factor_gt 0.0490
_refine_ls_shift/su_max 0.0010
_refine_ls_structure_factor_coef F
_refine_ls_weighting_details 'w = 1/[0.005Fo^2^ + 1.000\s^2^(Fo)]'
_refine_ls_weighting_scheme calc
_refine_ls_wR_factor_ref 0.0770
_reflns_number_gt 2853
_reflns_number_total 6631
_reflns_threshold_expression F^2^>2.0\s(F^2^)
_cod_data_source_file ja020454r_4.cif
_cod_data_source_block '_Template_texray.inf'
_cod_original_sg_symbol_H-M 'P -1 '
_cod_original_formula_sum 'C28 H34 N2 O7 S '
_cod_database_code 4115238

loop_
_symmetry_equiv_pos_as_xyz
x,y,z
-x,-y,-z

loop_
_atom_site_label
_atom_site_type_symbol
_atom_site_fract_x
_atom_site_fract_y
_atom_site_fract_z
_atom_site_U_iso_or_equiv
_atom_site_adp_type
_atom_site_occupancy
_atom_site_symmetry_multiplicity
_atom_site_calc_flag
S1 S -0.2065(2) 0.25867(7) 0.45494(6) 0.0427(3) Uani 1.00 1 d
O1 O 0.7553(4) 0.3105(2) -0.1183(2) 0.0533(8) Uani 1.00 1 d
O2 O 0.5313(4) 0.3355(2) 0.0282(2) 0.0451(7) Uani 1.00 1 d
O3 O -0.4124(4) 0.5074(2) 0.1595(2) 0.0519(8) Uani 1.00 1 d
O4 O -0.2418(5) 0.2052(2) 0.3917(2) 0.0708(11) Uani 1.00 1 d
O5 O -0.1085(5) 0.3519(2) 0.4216(2) 0.0648(10) Uani 1.00 1 d
O6 O -0.3911(5) 0.2806(3) 0.5099(2) 0.0706(10) Uani 1.00 1 d
O7 O 0.5518(5) -0.0617(3) 0.6614(2) 0.0773(12) Uani 1.00 1 d
O8 O 0.2931(5) -0.0963(3) 0.7522(2) 0.0679(10) Uani 1.00 1 d
N1 N -0.2286(5) 0.3508(2) 0.2204(2) 0.0405(9) Uani 1.00 1 d
N2 N -0.7341(5) 0.5455(2) 0.3462(2) 0.0417(9) Uani 1.00 1 d
N3 N 0.3670(6) -0.0501(3) 0.6844(2) 0.0521(11) Uani 1.00 1 d
C1 C 1.5045(10) 0.1065(5) -0.1830(5) 0.097(2) Uani 1.00 1 d
C2 C 1.3258(8) 0.0880(4) -0.1158(4) 0.076(2) Uani 1.00 1 d
C3 C 1.1761(7) 0.1872(4) -0.1103(3) 0.058(1) Uani 1.00 1 d
C4 C 0.9915(6) 0.1669(3) -0.0462(3) 0.0523(12) Uani 1.00 1 d
C5 C 0.8384(6) 0.2649(3) -0.0385(2) 0.0409(10) Uani 1.00 1 d
C6 C 0.6668(6) 0.2389(3) 0.0290(2) 0.0438(11) Uani 1.00 1 d
C7 C 0.3431(6) 0.3335(3) 0.0763(2) 0.0371(10) Uani 1.00 1 d
C8 C 0.2140(6) 0.4295(3) 0.0669(2) 0.0372(10) Uani 1.00 1 d
C9 C 0.0236(6) 0.4379(3) 0.1131(2) 0.0381(10) Uani 1.00 1 d
C10 C -0.0380(5) 0.3494(3) 0.1692(2) 0.0342(9) Uani 1.00 1 d
C11 C 0.0927(6) 0.2540(3) 0.1782(2) 0.0438(11) Uani 1.00 1 d
C12 C 0.2821(6) 0.2447(3) 0.1327(2) 0.0436(11) Uani 1.00 1 d
C13 C -0.3979(6) 0.4239(3) 0.2131(2) 0.0372(10) Uani 1.00 1 d
C14 C -0.5777(6) 0.3907(3) 0.2770(2) 0.0404(10) Uani 1.00 1 d
C15 C -0.7562(6) 0.4780(3) 0.2852(2) 0.0394(10) Uani 1.00 1 d
C16 C -0.9184(10) 0.6298(5) 0.3399(3) 0.083(2) Uani 1.00 1 d
C17 C -0.7345(7) 0.4819(4) 0.4353(2) 0.0523(13) Uani 1.00 1 d
C18 C -0.5390(9) 0.5953(5) 0.3251(3) 0.074(2) Uani 1.00 1 d
C19 C -0.0333(6) 0.1670(3) 0.5224(2) 0.0383(10) Uani 1.00 1 d
C20 C 0.1762(7) 0.1567(4) 0.5006(3) 0.0544(13) Uani 1.00 1 d
C21 C 0.3086(7) 0.0857(4) 0.5538(3) 0.058(1) Uani 1.00 1 d
C22 C 0.2269(6) 0.0261(3) 0.6272(2) 0.0421(11) Uani 1.00 1 d
C23 C 0.0204(7) 0.0350(3) 0.6504(3) 0.0579(13) Uani 1.00 1 d
C24 C -0.1107(6) 0.1061(3) 0.5971(3) 0.0554(13) Uani 1.00 1 d
H1 H 1.5932 0.0414 -0.1824 0.17(3) Uiso 1.00 1 c
H2 H 1.4538 0.1338 -0.2365 0.27(6) Uiso 1.00 1 c
H3 H 1.5798 0.1559 -0.1697 0.13(3) Uiso 1.00 1 c
H4 H 1.2532 0.0378 -0.1291 0.10(2) Uiso 1.00 1 c
H5 H 1.3785 0.0607 -0.0624 0.11(2) Uiso 1.00 1 c
H6 H 1.2453 0.2361 -0.0934 0.07(1) Uiso 1.00 1 c
H7 H 1.1289 0.2176 -0.1647 0.11(2) Uiso 1.00 1 c
H8 H 0.9195 0.1201 -0.0642 0.054(12) Uiso 1.00 1 c
H9 H 1.0395 0.1336 0.0079 0.047(11) Uiso 1.00 1 c
H10 H 0.9092 0.3149 -0.0239 0.043(11) Uiso 1.00 1 c
H11 H 0.7190 0.2111 0.0829 0.035(9) Uiso 1.00 1 c
H12 H 0.5962 0.1885 0.0152 0.054(12) Uiso 1.00 1 c
H13 H 0.2561 0.4899 0.0279 0.053(11) Uiso 1.00 1 c
H14 H -0.0646 0.5037 0.1066 0.038(9) Uiso 1.00 1 c
H15 H 0.0507 0.1938 0.2172 0.057(12) Uiso 1.00 1 c
H16 H 0.3687 0.1784 0.1392 0.052(11) Uiso 1.00 1 c
H17 H -0.2372 0.2906 0.2657 0.054(12) Uiso 1.00 1 c
H18 H -0.6286 0.3357 0.2601 0.07(1) Uiso 1.00 1 c
H19 H -0.5250 0.3637 0.3309 0.059(12) Uiso 1.00 1 c
H20 H -0.8774 0.4454 0.3044 0.055(12) Uiso 1.00 1 c
H21 H -0.7732 0.5232 0.2307 0.040(10) Uiso 1.00 1 c
H22 H -0.9075 0.6749 0.3769 0.08(2) Uiso 1.00 1 c
H23 H -0.9152 0.6704 0.2831 0.09(2) Uiso 1.00 1 c
H24 H -1.0418 0.6004 0.3544 0.14(3) Uiso 1.00 1 c
H25 H -0.8598 0.4522 0.4501 0.09(2) Uiso 1.00 1 c
H26 H -0.6205 0.4268 0.4396 0.061(13) Uiso 1.00 1 c
H27 H -0.7246 0.5262 0.4727 0.057(12) Uiso 1.00 1 c
H28 H -0.4236 0.5401 0.3305 0.10(2) Uiso 1.00 1 c
H29 H -0.5343 0.6361 0.2686 0.09(2) Uiso 1.00 1 c
H30 H -0.5321 0.6391 0.3631 0.08(2) Uiso 1.00 1 c
H31 H 0.2300 0.1984 0.4492 0.07(1) Uiso 1.00 1 c
H32 H 0.4536 0.0777 0.5395 0.09(2) Uiso 1.00 1 c
H33 H -0.0311 -0.0070 0.7021 0.070(13) Uiso 1.00 1 c
H34 H -0.2559 0.1140 0.6117 0.07(2) Uiso 1.00 1 c

loop_
_atom_site_aniso_label
_atom_site_aniso_U_11
_atom_site_aniso_U_22
_atom_site_aniso_U_33
_atom_site_aniso_U_12
_atom_site_aniso_U_13
_atom_site_aniso_U_23
S1 0.0537(7) 0.0331(5) 0.0406(5) -0.0080(4) -0.0120(5) -0.0017(4)
O1 0.059(2) 0.054(2) 0.037(2) 0.006(1) 0.0005(13) -0.0015(12)
O2 0.044(2) 0.036(1) 0.046(2) 0.0002(12) 0.0087(12) -0.0030(11)
O3 0.046(2) 0.049(2) 0.046(2) 0.0019(13) 0.0076(12) 0.0066(13)
O4 0.119(3) 0.044(2) 0.055(2) -0.005(2) -0.043(2) -0.010(1)
O5 0.078(2) 0.037(2) 0.075(2) -0.021(2) -0.019(2) 0.009(1)
O6 0.058(2) 0.073(2) 0.065(2) 0.013(2) -0.005(2) -0.000(2)
O7 0.053(2) 0.077(2) 0.091(3) -0.002(2) -0.021(2) 0.006(2)
O8 0.078(2) 0.067(2) 0.051(2) -0.016(2) -0.020(2) 0.013(2)
N1 0.041(2) 0.038(2) 0.036(2) -0.004(1) 0.002(1) 0.0001(13)
N2 0.045(2) 0.046(2) 0.034(2) -0.004(2) -0.002(1) -0.011(1)
N3 0.052(2) 0.044(2) 0.059(2) -0.011(2) -0.016(2) -0.001(2)
C1 0.075(4) 0.084(4) 0.138(6) -0.015(3) 0.036(4) -0.054(4)
C2 0.056(3) 0.070(3) 0.096(4) 0.004(3) 0.011(3) -0.029(3)
C3 0.051(3) 0.054(3) 0.063(3) 0.001(2) 0.005(2) -0.016(2)
C4 0.047(3) 0.051(2) 0.054(3) 0.004(2) -0.001(2) -0.011(2)
C5 0.045(2) 0.037(2) 0.037(2) -0.002(2) 0.001(2) -0.006(2)
C6 0.048(2) 0.039(2) 0.038(2) 0.003(2) -0.003(2) -0.004(2)
C7 0.040(2) 0.038(2) 0.031(2) -0.006(2) -0.001(2) -0.005(2)
C8 0.043(2) 0.033(2) 0.032(2) -0.008(2) -0.002(2) 0.001(2)
C9 0.038(2) 0.035(2) 0.038(2) -0.000(2) -0.004(2) -0.005(2)
C10 0.033(2) 0.039(2) 0.029(2) -0.007(2) -0.003(2) -0.004(2)
C11 0.043(2) 0.035(2) 0.045(2) -0.006(2) 0.003(2) 0.004(2)
C12 0.043(2) 0.033(2) 0.047(2) 0.001(2) -0.002(2) 0.000(2)
C13 0.040(2) 0.042(2) 0.029(2) -0.008(2) -0.000(2) -0.007(2)
C14 0.042(2) 0.043(2) 0.036(2) -0.010(2) 0.004(2) -0.009(2)
C15 0.038(2) 0.052(2) 0.031(2) -0.013(2) -0.000(2) -0.011(2)
C16 0.100(5) 0.079(3) 0.063(3) 0.040(3) -0.024(3) -0.031(3)
C17 0.060(3) 0.062(3) 0.035(2) -0.004(2) -0.005(2) -0.013(2)
C18 0.091(4) 0.083(4) 0.064(3) -0.057(4) 0.012(3) -0.029(3)
C19 0.047(2) 0.033(2) 0.035(2) -0.009(2) -0.006(2) -0.004(2)
C20 0.052(3) 0.056(3) 0.046(2) -0.010(2) 0.001(2) 0.007(2)
C21 0.040(3) 0.063(3) 0.066(3) -0.009(2) -0.004(2) -0.000(2)
C22 0.047(3) 0.036(2) 0.043(2) -0.010(2) -0.013(2) -0.001(2)
C23 0.051(3) 0.055(3) 0.054(3) -0.014(2) -0.005(2) 0.018(2)
C24 0.042(3) 0.054(3) 0.059(3) -0.010(2) -0.003(2) 0.012(2)

loop_
_atom_type_symbol
_atom_type_description
_atom_type_scat_dispersion_real
_atom_type_scat_dispersion_imag
_atom_type_scat_source
C C 0.006 0.003
;
International Tables for Crystallography
(1992, Vol. C, Tables 4.2.6.8 and 6.1.1.4)
;
H H 0.000 0.000
;
International Tables for Crystallography
(1992, Vol. C, Table 6.1.1.4)
;
N N 0.011 0.006
;
International Tables for Crystallography
(1992, Vol. C, Tables 4.2.6.8 and 6.1.1.4)
;
O O 0.017 0.010
;
International Tables for Crystallography
(1992, Vol. C, Tables 4.2.6.8 and 6.1.1.4)
;
S S 0.148 0.159
;
International Tables for Crystallography
(1992, Vol. C, Tables 4.2.6.8 and 6.1.1.4)
;

loop_
_geom_angle_atom_site_label_1
_geom_angle_atom_site_label_2
_geom_angle_atom_site_label_3
_geom_angle
_geom_angle_publ_flag
O4 S1 O5 114.06(19) yes
O4 S1 O6 112.7(2) yes
O5 S1 O6 111.5(2) yes
O4 S1 C19 105.99(17) yes
O5 S1 C19 106.93(17) yes
O6 S1 C19 104.90(17) yes
C6 O2 C7 119.1(3) yes
C10 N1 C13 129.4(3) yes
C10 N1 H17 114.9(3) no
C13 N1 H17 115.8(3) no
C15 N2 C16 106.5(3) yes
C15 N2 C17 111.2(3) yes
C16 N2 C17 108.6(3) yes
C15 N2 C18 112.2(3) yes
C16 N2 C18 110.0(4) yes
C17 N2 C18 108.3(3) yes
O7 N3 O8 123.7(4) yes
O7 N3 C22 118.0(4) yes
O8 N3 C22 118.3(4) yes
C2 C1 H1 109.1(6) no
C2 C1 H2 109.9(6) no
H1 C1 H2 110.5(7) no
C2 C1 H3 108.4(6) no
H1 C1 H3 109.0(7) no
H2 C1 H3 109.9(7) no
C1 C2 C3 113.5(5) yes
C1 C2 H4 107.9(5) no
C3 C2 H4 108.7(5) no
C1 C2 H5 109.1(6) no
C3 C2 H5 107.7(5) no
H4 C2 H5 109.8(6) no
C2 C3 C4 113.2(4) yes
C2 C3 H6 109.3(4) no
C4 C3 H6 107.2(4) no
C2 C3 H7 108.3(4) no
C4 C3 H7 109.3(4) no
H6 C3 H7 109.5(4) no
C3 C4 C5 114.6(4) yes
C3 C4 H8 107.2(4) no
C5 C4 H8 107.2(4) no
C3 C4 H9 109.2(4) no
C5 C4 H9 109.3(4) no
H8 C4 H9 109.2(4) no
O1 C5 C4 109.2(3) yes
O1 C5 C6 110.0(3) yes
C4 C5 C6 111.3(3) yes
O1 C5 H10 109.1(3) no
C4 C5 H10 108.7(3) no
C6 C5 H10 108.6(3) no
O2 C6 C5 106.0(3) yes
O2 C6 H11 111.0(3) no
C5 C6 H11 111.0(3) no
O2 C6 H12 110.0(3) no
C5 C6 H12 109.2(3) no
H11 C6 H12 109.5(4) no
O2 C7 C8 115.4(3) yes
O2 C7 C12 124.7(3) yes
C8 C7 C12 119.9(3) yes
C7 C8 C9 120.6(3) yes
C7 C8 H13 119.6(4) no
C9 C8 H13 119.8(4) no
C8 C9 C10 119.6(3) yes
C8 C9 H14 120.5(3) no
C10 C9 H14 119.8(3) no
N1 C10 C9 123.6(3) yes
N1 C10 C11 117.2(3) yes
C9 C10 C11 119.2(3) yes
C10 C11 C12 121.7(3) yes
C10 C11 H15 119.0(4) no
C12 C11 H15 119.3(4) no
C7 C12 C11 118.9(3) yes
C7 C12 H16 120.6(4) no
C11 C12 H16 120.5(4) no
O3 C13 N1 124.5(3) yes
O3 C13 C14 122.6(3) yes
N1 C13 C14 112.8(3) yes
C13 C14 C15 115.3(3) yes
C13 C14 H18 107.5(3) no
C15 C14 H18 108.4(3) no
C13 C14 H19 107.8(3) no
C15 C14 H19 108.3(3) no
H18 C14 H19 109.3(4) no
N2 C15 C14 115.6(3) yes
N2 C15 H20 107.6(3) no
C14 C15 H20 107.5(3) no
N2 C15 H21 108.3(3) no
C14 C15 H21 108.5(3) no
H20 C15 H21 109.2(3) no
N2 C16 H22 108.6(5) no
N2 C16 H23 107.7(5) no
H22 C16 H23 108.8(6) no
N2 C16 H24 111.3(5) no
H22 C16 H24 110.2(6) no
H23 C16 H24 110.2(6) no
N2 C17 H25 109.1(3) no
N2 C17 H26 109.3(4) no
H25 C17 H26 109.5(4) no
N2 C17 H27 109.8(4) no
H25 C17 H27 109.4(4) no
H26 C17 H27 109.6(4) no
N2 C18 H28 108.5(4) no
N2 C18 H29 110.2(5) no
H28 C18 H29 109.1(5) no
N2 C18 H30 110.2(4) no
H28 C18 H30 109.2(5) no
H29 C18 H30 109.7(5) no
S1 C19 C20 120.5(3) yes
S1 C19 C24 119.6(3) yes
C20 C19 C24 119.9(4) yes
C19 C20 C21 119.8(4) yes
C19 C20 H31 120.1(4) no
C21 C20 H31 120.1(4) no
C20 C21 C22 118.9(4) yes
C20 C21 H32 120.6(4) no
C22 C21 H32 120.5(4) no
N3 C22 C21 119.3(4) yes
N3 C22 C23 118.2(3) yes
C21 C22 C23 122.5(4) yes
C22 C23 C24 118.3(4) yes
C22 C23 H33 120.4(4) no
C24 C23 H33 121.3(4) no
C19 C24 C23 120.6(4) yes
C19 C24 H34 119.3(4) no
C23 C24 H34 120.1(4) no

loop_
_geom_bond_atom_site_label_1
_geom_bond_atom_site_label_2
_geom_bond_distance
_geom_bond_publ_flag
S1 O4 1.437(3) yes
S1 O5 1.438(3) yes
S1 O6 1.450(3) yes
S1 C19 1.782(4) yes
O1 C5 1.430(4) yes
O2 C6 1.421(4) yes
O2 C7 1.384(4) yes
O3 C13 1.227(4) yes
O7 N3 1.224(4) yes
O8 N3 1.216(4) yes
N1 C10 1.420(4) yes
N1 C13 1.340(5) yes
N1 H17 0.949(3) no
N2 C15 1.513(5) yes
N2 C16 1.494(6) yes
N2 C17 1.494(5) yes
N2 C18 1.503(5) yes
N3 C22 1.475(5) yes
C1 C2 1.516(8) yes
C1 H1 0.949(6) no
C1 H2 0.939(9) no
C1 H3 0.956(7) no
C2 C3 1.510(6) yes
C2 H4 0.952(6) no
C2 H5 0.944(6) no
C3 C4 1.519(6) yes
C3 H6 0.952(5) no
C3 H7 0.948(5) no
C4 C5 1.516(5) yes
C4 H8 0.951(4) no
C4 H9 0.952(4) no
C5 C6 1.500(5) yes
C5 H10 0.952(4) no
C6 H11 0.950(4) no
C6 H12 0.949(4) no
C7 C8 1.384(5) yes
C7 C12 1.387(5) yes
C8 C9 1.384(5) yes
C8 H13 0.948(3) no
C9 C10 1.383(5) yes
C9 H14 0.948(3) no
C10 C11 1.382(5) yes
C11 C12 1.374(5) yes
C11 H15 0.948(4) no
C12 H16 0.948(4) no
C13 C14 1.527(5) yes
C14 C15 1.515(5) yes
C14 H18 0.951(4) no
C14 H19 0.951(4) no
C15 H20 0.952(4) no
C15 H21 0.951(4) no
C16 H22 0.954(5) no
C16 H23 0.954(6) no
C16 H24 0.938(8) no
C17 H25 0.951(5) no
C17 H26 0.948(4) no
C17 H27 0.950(4) no
C18 H28 0.955(6) no
C18 H29 0.949(5) no
C18 H30 0.949(5) no
C19 C20 1.374(5) yes
C19 C24 1.380(5) yes
C20 C21 1.382(6) yes
C20 H31 0.950(4) no
C21 C22 1.368(6) yes
C21 H32 0.949(4) no
C22 C23 1.359(6) yes
C23 C24 1.378(6) yes
C23 H33 0.949(4) no
C24 H34 0.951(4) no

loop_
_geom_contact_atom_site_label_1
_geom_contact_atom_site_label_2
_geom_contact_site_symmetry_2
_geom_contact_distance
_geom_contact_publ_flag
S1 O4 . 1.437(3) yes
S1 O5 . 1.438(3) yes
S1 O6 . 1.450(3) yes
S1 C19 . 1.782(4) yes
S1 C20 . 2.747(4) yes
S1 C24 . 2.740(4) yes
S1 H17 . 3.040(1) no
S1 H19 . 3.021(1) no
S1 H22 2_466 3.269(1) no
S1 H26 . 3.202(1) no
S1 H27 2_466 3.253(1) no
S1 H31 . 2.845(1) no
S1 H32 1_455 3.467(1) no
S1 H34 . 2.819(1) no
O1 O2 . 2.709(4) yes
O1 O3 2_565 3.010(4) yes
O1 C3 . 2.966(5) yes
O1 C4 . 2.401(5) yes
O1 C5 . 1.430(4) yes
O1 C6 . 2.400(4) yes
O1 C15 2_565 3.395(5) yes
O1 C16 2_565 3.579(6) yes
O1 H3 1_455 2.822(3) no
O1 H6 1_455 3.599(3) no
O1 H6 . 3.255(3) no
O1 H7 . 2.663(3) no
O1 H8 . 2.544(3) no
O1 H9 . 3.216(3) no
O1 H10 . 1.960(3) no
O1 H11 . 3.226(3) no
O1 H12 . 2.599(3) no
O1 H13 2_665 3.282(3) no
O1 H14 2_665 3.477(3) no
O1 H21 2_565 2.504(3) no
O1 H23 2_565 2.732(3) no
O1 H29 2_565 2.884(3) no
O2 O3 1_655 3.544(4) yes
O2 O3 2_565 3.358(4) yes
O2 C5 . 2.333(4) yes
O2 C6 . 1.421(4) yes
O2 C7 . 1.384(4) yes
O2 C8 . 2.339(4) yes
O2 C12 . 2.454(4) yes
O2 C13 1_655 3.581(4) yes
O2 H6 1_455 3.480(3) no
O2 H10 . 2.520(2) no
O2 H11 . 1.973(2) no
O2 H12 . 1.959(2) no
O2 H13 . 2.482(2) no
O2 H13 2_665 2.795(3) no
O2 H16 . 2.676(2) no
O3 N1 . 2.273(4) yes
O3 N2 . 3.577(4) yes
O3 C7 1_455 3.584(5) yes
O3 C8 1_455 3.439(5) yes
O3 C9 . 2.927(4) yes
O3 C10 . 2.938(4) yes
O3 C13 . 1.227(4) yes
O3 C14 . 2.420(4) yes
O3 C15 . 2.873(4) yes
O3 C18 . 3.149(6) yes
O3 H6 2_665 3.595(3) no
O3 H13 1_455 3.308(3) no
O3 H13 2_565 3.097(3) no
O3 H14 . 2.343(3) no
O3 H17 . 3.078(3) no
O3 H18 . 2.922(3) no
O3 H19 . 3.063(3) no
O3 H21 . 2.512(3) no
O3 H28 . 2.909(3) no
O3 H29 . 2.699(3) no
O4 O5 . 2.412(4) yes
O4 O6 . 2.403(5) yes
O4 O7 2_556 3.306(4) yes
O4 O8 2_556 3.098(4) yes
O4 N1 . 2.987(4) yes
O4 N3 2_556 2.891(4) yes
O4 C14 . 3.370(5) yes
O4 C19 . 2.579(4) yes
O4 C20 . 3.345(5) yes
O4 C22 2_556 3.107(5) yes
O4 C23 2_556 3.432(6) yes
O4 C24 . 3.451(5) yes
O4 H15 . 3.254(3) no
O4 H17 . 2.093(3) no
O4 H18 . 3.485(3) no
O4 H19 . 2.638(3) no
O4 H31 1_455 3.499(4) no
O4 H31 . 3.332(3) no
O4 H32 1_455 3.266(3) no
O4 H33 2_556 3.462(3) no
O4 H34 . 3.497(3) no
O5 O6 . 2.387(4) yes
O5 N1 . 3.469(4) yes
O5 C15 1_655 3.368(5) yes
O5 C17 1_655 3.276(5) yes
O5 C17 2_466 3.513(5) yes
O5 C19 . 2.596(4) yes
O5 C20 . 3.025(5) yes
O5 H17 . 3.087(3) no
O5 H19 . 3.233(3) no
O5 H20 1_655 2.506(3) no
O5 H22 2_466 3.233(3) no
O5 H24 1_655 3.270(3) no
O5 H25 1_655 2.412(3) no
O5 H26 . 3.347(3) no
O5 H26 1_655 3.575(3) no
O5 H27 2_466 2.645(3) no
O5 H28 . 3.147(3) no
O5 H31 . 2.745(3) no
O6 C17 . 3.275(5) yes
O6 C18 2_466 3.409(6) yes
O6 C19 . 2.570(5) yes
O6 C20 1_455 3.541(5) yes
O6 C21 1_455 3.381(6) yes
O6 C24 . 2.890(5) yes
O6 H19 . 3.045(3) no
O6 H22 2_466 3.063(3) no
O6 H25 . 3.593(3) no
O6 H26 . 2.385(3) no
O6 H27 . 3.552(3) no
O6 H27 2_466 2.850(4) no
O6 H30 2_466 2.501(3) no
O6 H31 1_455 3.218(3) no
O6 H32 1_455 2.923(3) no
O6 H34 . 2.513(3) no
O7 O8 . 2.151(5) yes
O7 N3 . 1.224(4) yes
O7 C20 2_656 3.375(6) yes
O7 C21 . 2.723(5) yes
O7 C21 2_656 3.590(6) yes
O7 C22 . 2.318(5) yes
O7 C23 . 3.526(6) yes
O7 C23 1_655 3.495(6) yes
O7 C24 1_655 3.294(5) yes
O7 H1 1_456 3.211(4) no
O7 H2 1_456 3.313(4) no
O7 H15 2_656 3.447(3) no
O7 H16 2_656 3.313(3) no
O7 H18 2_556 3.492(3) no
O7 H31 2_656 2.927(4) no
O7 H32 . 2.430(3) no
O7 H32 2_656 3.334(4) no
O7 H33 1_655 3.133(3) no
O7 H34 1_655 2.722(3) no
O8 N1 2_556 3.354(4) yes
O8 N3 . 1.216(4) yes
O8 C11 2_556 3.458(5) yes
O8 C12 2_656 3.584(5) yes
O8 C21 . 3.537(5) yes
O8 C22 . 2.314(4) yes
O8 C23 . 2.698(5) yes
O8 H1 1_456 3.303(3) no
O8 H2 1_456 3.412(3) no
O8 H4 1_456 2.871(3) no
O8 H11 2_656 2.751(3) no
O8 H15 2_556 2.718(3) no
O8 H16 2_656 2.915(3) no
O8 H17 2_556 2.723(3) no
O8 H18 2_556 3.559(3) no
O8 H33 . 2.393(3) no
N1 C9 . 2.470(5) yes
N1 C10 . 1.420(4) yes
N1 C11 . 2.391(5) yes
N1 C13 . 1.340(5) yes
N1 C14 . 2.391(5) yes
N1 H11 1_455 3.292(3) no
N1 H14 . 2.665(3) no
N1 H15 . 2.528(3) no
N1 H17 . 0.949(3) no
N1 H18 . 2.662(3) no
N1 H19 . 2.503(3) no
N1 H20 1_655 3.359(3) no
N1 H28 . 3.395(3) no
N2 C13 . 3.383(5) yes
N2 C14 . 2.562(5) yes
N2 C15 . 1.513(5) yes
N2 C16 . 1.494(6) yes
N2 C17 . 1.494(5) yes
N2 C18 . 1.503(5) yes
N2 H18 . 3.314(3) no
N2 H19 . 2.598(3) no
N2 H20 . 2.017(3) no
N2 H21 . 2.024(3) no
N2 H22 . 2.012(3) no
N2 H23 . 2.002(3) no
N2 H24 . 2.032(3) no
N2 H25 . 2.017(3) no
N2 H26 . 2.017(3) no
N2 H27 . 2.025(3) no
N2 H28 . 2.020(3) no
N2 H29 . 2.036(3) no
N2 H30 . 2.036(3) no
N3 C1 1_456 3.592(8) yes
N3 C21 . 2.454(6) yes
N3 C22 . 1.475(5) yes
N3 C23 . 2.433(6) yes
N3 H1 1_456 3.314(3) no
N3 H2 1_456 3.150(3) no
N3 H4 1_456 3.458(4) no
N3 H15 2_556 3.593(4) no
N3 H16 2_656 3.475(3) no
N3 H17 2_556 3.297(3) no
N3 H32 . 2.613(4) no
N3 H33 . 2.582(4) no
N3 H34 1_655 3.472(4) no
C1 C2 . 1.516(8) yes
C1 C3 . 2.531(7) yes
C1 H1 . 0.949(6) no
C1 H2 . 0.939(9) no
C1 H3 . 0.956(7) no
C1 H4 . 2.022(6) no
C1 H5 . 2.031(7) no
C1 H6 . 2.746(6) no
C1 H7 . 2.673(6) no
C1 H8 1_655 3.585(8) no
C1 H29 2_665 3.364(7) no
C1 H34 1_754 3.508(7) no
C2 C3 . 1.510(6) yes
C2 C4 . 2.529(6) yes
C2 H1 . 2.035(5) no
C2 H2 . 2.036(6) no
C2 H3 . 2.031(5) no
C2 H4 . 0.952(6) no
C2 H5 . 0.944(6) no
C2 H6 . 2.034(5) no
C2 H7 . 2.019(5) no
C2 H8 . 2.698(5) no
C2 H9 . 2.692(5) no
C2 H12 1_655 3.537(6) no
C2 H12 2_755 3.589(5) no
C3 C4 . 1.519(6) yes
C3 C5 . 2.555(5) yes
C3 H1 . 3.333(4) no
C3 H2 . 2.721(4) no
C3 H3 . 2.713(4) no
C3 H4 . 2.027(4) no
C3 H5 . 2.010(4) no
C3 H6 . 0.952(5) no
C3 H7 . 0.948(5) no
C3 H8 . 2.016(4) no
C3 H9 . 2.041(4) no
C3 H10 . 2.723(4) no
C3 H23 2_565 3.461(5) no
C4 C5 . 1.516(5) yes
C4 C6 . 2.490(5) yes
C4 H4 . 2.685(4) no
C4 H5 . 2.707(4) no
C4 H6 . 2.017(4) no
C4 H7 . 2.040(4) no
C4 H8 . 0.951(4) no
C4 H9 . 0.952(4) no
C4 H10 . 2.032(4) no
C4 H11 . 2.700(4) no
C4 H12 . 2.666(4) no
C5 C6 . 1.500(5) yes
C5 H3 1_455 3.557(4) no
C5 H6 . 2.712(4) no
C5 H7 . 2.744(4) no
C5 H8 . 2.014(4) no
C5 H9 . 2.039(3) no
C5 H10 . 0.952(4) no
C5 H11 . 2.044(4) no
C5 H12 . 2.022(4) no
C5 H13 2_665 3.214(4) no
C5 H14 2_665 3.489(4) no
C6 C7 . 2.418(5) yes
C6 C12 . 2.869(5) yes
C6 H4 2_755 3.590(4) no
C6 H8 . 2.674(4) no
C6 H9 . 2.634(4) no
C6 H10 . 2.017(4) no
C6 H11 . 0.950(4) no
C6 H12 . 0.949(4) no
C6 H13 2_665 3.564(4) no
C6 H16 . 2.587(4) no
C7 C8 . 1.384(5) yes
C7 C9 . 2.404(5) yes
C7 C10 . 2.771(5) yes
C7 C11 . 2.378(5) yes
C7 C12 . 1.387(5) yes
C7 C13 1_655 3.482(5) yes
C7 H6 1_455 3.475(4) no
C7 H10 1_455 3.525(4) no
C7 H11 . 2.715(4) no
C7 H12 . 2.612(4) no
C7 H13 . 2.028(3) no
C7 H14 . 3.261(4) no
C7 H15 . 3.233(3) no
C7 H16 . 2.040(3) no
C7 H18 1_655 3.031(3) no
C8 C9 . 1.384(5) yes
C8 C9 2_565 3.444(5) yes
C8 C10 . 2.392(5) yes
C8 C11 . 2.742(5) yes
C8 C12 . 2.399(5) yes
C8 H10 1_455 3.354(4) no
C8 H10 2_665 3.242(3) no
C8 H13 . 0.948(3) no
C8 H13 2_565 3.517(4) no
C8 H14 . 2.036(4) no
C8 H14 2_565 2.991(3) no
C8 H16 . 3.258(3) no
C8 H18 1_655 3.322(3) no
C8 H21 1_655 3.207(4) no
C9 C10 . 1.383(5) yes
C9 C11 . 2.386(5) yes
C9 C12 . 2.781(5) yes
C9 C13 . 3.053(5) yes
C9 C15 1_655 3.491(5) yes
C9 H10 1_455 3.266(4) no
C9 H10 2_665 3.305(3) no
C9 H13 . 2.029(4) no
C9 H13 2_565 2.996(3) no
C9 H14 . 0.948(3) no
C9 H14 2_565 3.467(4) no
C9 H15 . 3.238(3) no
C9 H17 . 3.265(4) no
C9 H18 1_655 3.400(3) no
C9 H20 1_655 3.289(4) no
C9 H21 1_655 2.976(4) no
C10 C11 . 1.382(5) yes
C10 C12 . 2.408(5) yes
C10 C13 . 2.495(5) yes
C10 H10 1_455 3.349(3) no
C10 H11 1_455 3.248(3) no
C10 H13 . 3.247(3) no
C10 H14 . 2.029(3) no
C10 H15 . 2.020(3) no
C10 H16 . 3.261(3) no
C10 H17 . 2.012(3) no
C10 H18 1_655 3.188(3) no
C10 H20 1_655 3.143(3) no
C10 H21 1_655 3.474(3) no
C11 C12 . 1.374(5) yes
C11 H9 1_455 3.581(4) no
C11 H10 1_455 3.513(4) no
C11 H11 1_455 3.253(4) no
C11 H14 . 3.243(4) no
C11 H15 . 0.948(4) no
C11 H16 . 2.027(4) no
C11 H17 . 2.490(4) no
C11 H18 1_655 2.866(4) no
C11 H33 2_556 3.425(4) no
C12 H9 1_455 3.432(4) no
C12 H11 . 2.881(4) no
C12 H12 . 2.772(4) no
C12 H13 . 3.253(3) no
C12 H15 . 2.015(4) no
C12 H16 . 0.948(4) no
C12 H18 1_655 2.789(4) no
C13 C14 . 1.527(5) yes
C13 C15 . 2.570(5) yes
C13 C18 . 3.176(6) yes
C13 H14 . 2.811(4) no
C13 H17 . 1.950(4) no
C13 H18 . 2.028(4) no
C13 H19 . 2.031(3) no
C13 H20 . 3.319(4) no
C13 H21 . 2.610(4) no
C13 H28 . 2.689(4) no
C13 H29 . 3.089(4) no
C14 C15 . 1.515(5) yes
C14 C17 . 3.092(5) yes
C14 C18 . 3.026(6) yes
C14 H17 . 2.411(4) no
C14 H18 . 0.951(4) no
C14 H19 . 0.951(4) no
C14 H20 . 2.018(4) no
C14 H21 . 2.029(4) no
C14 H25 . 3.372(4) no
C14 H26 . 2.774(4) no
C14 H28 . 2.705(4) no
C14 H29 . 3.249(4) no
C14 H31 1_455 3.562(4) no
C15 C16 . 2.410(6) yes
C15 C17 . 2.482(5) yes
C15 C18 . 2.503(6) yes
C15 H18 . 2.027(4) no
C15 H19 . 2.026(4) no
C15 H20 . 0.952(4) no
C15 H21 . 0.951(4) no
C15 H22 . 3.242(4) no
C15 H23 . 2.560(4) no
C15 H24 . 2.593(4) no
C15 H25 . 2.648(3) no
C15 H26 . 2.670(3) no
C15 H27 . 3.301(3) no
C15 H28 . 2.697(3) no
C15 H29 . 2.675(4) no
C15 H30 . 3.319(3) no
C16 C17 . 2.427(6) yes
C16 C18 . 2.455(9) yes
C16 H7 2_565 3.379(5) no
C16 H20 . 2.582(6) no
C16 H21 . 2.522(5) no
C16 H22 . 0.954(5) no
C16 H23 . 0.954(6) no
C16 H24 . 0.938(8) no
C16 H25 . 2.586(6) no
C16 H25 2_366 3.545(6) no
C16 H26 . 3.249(5) no
C16 H27 . 2.618(5) no
C16 H28 . 3.271(6) no
C16 H29 . 2.656(7) no
C16 H30 . 2.641(7) no
C17 C18 . 2.430(6) yes
C17 H19 . 2.678(4) no
C17 H20 . 2.605(4) no
C17 H21 . 3.284(4) no
C17 H22 . 2.602(4) no
C17 H23 . 3.243(4) no
C17 H24 . 2.621(4) no
C17 H24 2_366 3.554(4) no
C17 H25 . 0.951(5) no
C17 H25 2_366 3.186(4) no
C17 H26 . 0.948(4) no
C17 H27 . 0.950(4) no
C17 H27 2_466 3.508(4) no
C17 H28 . 2.597(4) no
C17 H29 . 3.260(4) no
C17 H30 . 2.607(5) no
C18 H19 . 3.004(5) no
C18 H20 . 3.301(4) no
C18 H21 . 2.718(5) no
C18 H22 . 2.600(6) no
C18 H23 . 2.617(6) no
C18 H24 . 3.277(5) no
C18 H24 1_655 3.377(5) no
C18 H25 . 3.256(5) no
C18 H26 . 2.618(5) no
C18 H27 . 2.593(5) no
C18 H28 . 0.955(6) no
C18 H29 . 0.949(5) no
C18 H30 . 0.949(5) no
C19 C20 . 1.374(5) yes
C19 C21 . 2.384(5) yes
C19 C22 . 2.725(5) yes
C19 C23 . 2.396(5) yes
C19 C24 . 1.380(5) yes
C19 H22 2_466 2.887(3) no
C19 H31 . 2.025(4) no
C19 H32 . 3.244(4) no
C19 H33 . 3.259(3) no
C19 H34 . 2.023(4) no
C20 C21 . 1.382(6) yes
C20 C22 . 2.368(5) yes
C20 C23 . 2.767(6) yes
C20 C24 . 2.384(6) yes
C20 H22 2_466 3.454(5) no
C20 H31 . 0.950(4) no
C20 H32 . 2.036(4) no
C20 H34 . 3.238(4) no
C21 C22 . 1.368(6) yes
C21 C23 . 2.391(6) yes
C21 C24 . 2.748(6) yes
C21 H31 . 2.033(4) no
C21 H32 . 0.949(4) no
C21 H32 2_656 3.034(5) no
C21 H33 . 3.243(4) no
C21 H34 1_655 3.228(4) no
C22 C23 . 1.359(6) yes
C22 C24 . 2.350(5) yes
C22 H2 1_456 3.486(4) no
C22 H31 . 3.230(4) no
C22 H32 . 2.022(4) no
C22 H33 . 2.013(4) no
C22 H34 . 3.213(4) no
C23 C24 . 1.378(6) yes
C23 H15 2_556 3.323(4) no
C23 H32 . 3.242(4) no
C23 H33 . 0.949(4) no
C23 H34 . 2.029(4) no
C24 H22 2_466 3.026(5) no
C24 H31 . 3.243(4) no
C24 H32 1_455 3.228(4) no
C24 H33 . 2.040(4) no
C24 H34 . 0.951(4) no
H1 H2 . 1.55139(14) no
H1 H3 . 1.55146(14) no
H1 H4 . 2.30436(15) no
H1 H5 . 2.3095(2) no
H1 H6 . 3.5878(3) no
H1 H7 . 3.5365(3) no
H1 H8 1_655 3.4742(2) no
H1 H16 2_755 2.7783(3) no
H1 H33 1_754 2.9951(2) no
H1 H34 1_754 3.3381(3) no
H2 H3 . 1.55142(11) no
H2 H4 . 2.31200(19) no
H2 H5 . 2.7835(3) no
H2 H6 . 3.0358(3) no
H2 H7 . 2.52336(18) no
H2 H29 2_665 3.0637(3) no
H2 H30 2_665 3.2774(3) no
H2 H34 1_754 2.9714(3) no
H3 H4 . 2.78157(19) no
H3 H5 . 2.30793(19) no
H3 H6 . 2.58442(19) no
H3 H7 . 2.93839(19) no
H3 H8 1_655 2.8932(2) no
H3 H12 1_655 3.1593(3) no
H3 H23 2_665 3.4894(3) no
H3 H29 2_665 2.8106(3) no
H4 H5 . 1.55125(11) no
H4 H6 . 2.7881(2) no
H4 H7 . 2.3218(2) no
H4 H8 . 2.50819(18) no
H4 H8 2_755 3.5129(3) no
H4 H9 . 2.9184(2) no
H4 H9 2_755 3.3301(3) no
H4 H11 2_755 3.1519(3) no
H4 H12 2_755 3.1782(3) no
H4 H16 2_755 3.4694(3) no
H5 H5 2_855 2.7636(2) no
H5 H6 . 2.2815(2) no
H5 H7 . 2.7613(2) no
H5 H8 . 2.99285(19) no
H5 H8 2_755 3.4622(3) no
H5 H9 . 2.52796(18) no
H5 H12 1_655 2.95141(19) no
H5 H12 2_755 3.1578(3) no
H6 H7 . 1.55129(12) no
H6 H8 . 2.76339(19) no
H6 H9 . 2.32012(19) no
H6 H10 . 2.53596(18) no
H6 H12 1_655 2.9744(2) no
H6 H14 2_665 3.3873(3) no
H6 H29 2_665 3.4731(3) no
H7 H8 . 2.29442(19) no
H7 H9 . 2.7963(3) no
H7 H10 . 2.9933(3) no
H7 H23 2_565 2.5470(2) no
H7 H24 2_565 3.4748(3) no
H7 H29 2_665 3.5700(3) no
H8 H8 2_755 3.4265(3) no
H8 H9 . 1.55121(12) no
H8 H9 2_755 3.2110(3) no
H8 H10 . 2.7742(2) no
H8 H11 . 2.9966(3) no
H8 H12 . 2.50126(18) no
H9 H10 . 2.3465(2) no
H9 H11 . 2.49520(18) no
H9 H12 . 2.88081(19) no
H9 H16 1_655 3.4295(2) no
H10 H11 . 2.3166(2) no
H10 H12 . 2.7777(2) no
H10 H13 2_665 2.5989(2) no
H10 H14 2_665 2.7366(2) no
H11 H12 . 1.55116(11) no
H11 H15 1_655 3.2196(2) no
H11 H16 . 2.44337(16) no
H11 H17 1_655 3.4393(3) no
H12 H16 . 2.3551(2) no
H13 H13 2_565 3.5483(2) no
H13 H13 2_665 3.2658(2) no
H13 H14 . 2.33640(17) no
H13 H14 2_565 2.6368(2) no
H13 H21 1_655 3.4132(3) no
H14 H14 2_565 3.4975(3) no
H14 H17 . 3.5688(3) no
H14 H20 1_655 3.4595(3) no
H14 H21 1_655 3.0298(2) no
H15 H16 . 2.31835(17) no
H15 H17 . 2.26660(17) no
H15 H18 1_655 3.2701(2) no
H15 H33 2_556 2.5079(2) no
H16 H18 1_655 3.1762(2) no
H17 H18 . 2.55301(16) no
H17 H19 . 2.24198(16) no
H17 H20 1_655 3.5629(2) no
H18 H19 . 1.55129(12) no
H18 H20 . 2.16616(17) no
H18 H21 . 2.4405(2) no
H18 H26 . 3.4214(3) no
H18 H31 1_455 3.2932(3) no
H19 H20 . 2.43101(17) no
H19 H21 . 2.7577(2) no
H19 H25 . 3.0256(2) no
H19 H26 . 2.11431(18) no
H19 H27 . 3.5037(3) no
H19 H28 . 2.5118(2) no
H19 H29 . 3.4691(3) no
H19 H31 1_455 3.0733(3) no
H20 H21 . 1.55126(13) no
H20 H22 . 3.4535(3) no
H20 H23 . 2.8609(3) no
H20 H24 . 2.4098(2) no
H20 H25 . 2.4154(2) no
H20 H26 . 2.8786(2) no
H20 H27 . 3.4729(3) no
H20 H28 . 3.5268(2) no
H20 H29 . 3.5450(3) no
H20 H31 1_455 3.5484(3) no
H21 H22 . 3.4007(3) no
H21 H23 . 2.30561(19) no
H21 H24 . 2.7790(2) no
H21 H25 . 3.4766(3) no
H21 H26 . 3.5451(3) no
H21 H28 . 3.0391(2) no
H21 H29 . 2.54772(16) no
H21 H30 . 3.5597(2) no
H22 H23 . 1.55132(15) no
H22 H24 . 1.5513(1) no
H22 H25 . 2.8624(3) no
H22 H25 2_366 3.2642(3) no
H22 H26 . 3.4708(3) no
H22 H27 . 2.4335(2) no
H22 H28 . 3.4660(2) no
H22 H29 . 2.8915(2) no
H22 H30 . 2.42921(16) no
H22 H34 2_466 3.1861(3) no
H23 H24 . 1.55126(13) no
H23 H25 . 3.4561(3) no
H23 H27 . 3.4762(3) no
H23 H28 . 3.4820(3) no
H23 H29 . 2.46373(16) no
H23 H30 . 2.90205(19) no
H24 H25 . 2.4264(2) no
H24 H25 2_366 3.1072(3) no
H24 H26 . 3.4828(3) no
H24 H27 . 2.9033(2) no
H24 H27 2_366 3.2629(3) no
H24 H28 1_455 2.85167(17) no
H24 H29 . 3.5226(2) no
H24 H30 1_455 3.1726(2) no
H24 H30 . 3.4994(2) no
H25 H25 2_366 2.6630(2) no
H25 H26 . 1.5514(1) no
H25 H27 . 1.5513(1) no
H25 H27 2_366 2.8667(2) no
H25 H28 . 3.4720(3) no
H25 H30 . 3.4716(3) no
H25 H31 1_455 3.2859(3) no
H26 H27 . 1.55123(13) no
H26 H27 2_466 3.04202(19) no
H26 H28 . 2.4252(2) no
H26 H29 . 3.4842(3) no
H26 H30 . 2.8934(3) no
H26 H30 2_466 3.3583(3) no
H26 H31 1_455 3.2698(3) no
H27 H27 2_466 3.1108(2) no
H27 H28 . 2.8524(2) no
H27 H28 2_466 3.3395(3) no
H27 H29 . 3.4686(3) no
H27 H30 . 2.4114(2) no
H27 H30 2_466 3.4427(3) no
H28 H29 . 1.55134(14) no
H28 H30 . 1.55125(13) no
H29 H30 . 1.55136(15) no
H30 H34 2_466 3.4049(3) no
H31 H32 . 2.3421(2) no
H32 H32 2_656 2.6116(2) no
H32 H34 1_655 2.52645(16) no
H33 H34 . 2.3488(2) no

loop_
_geom_torsion_atom_site_label_1
_geom_torsion_atom_site_label_2
_geom_torsion_atom_site_label_3
_geom_torsion_atom_site_label_4
_geom_torsion
_geom_torsion_publ_flag
O4 S1 C19 C20 83.3(6) yes
O4 S1 C19 C24 -96.7(6) yes
O5 S1 C19 C20 -38.8(7) yes
O5 S1 C19 C24 141.3(5) yes
O6 S1 C19 C20 -157.3(5) yes
O6 S1 C19 C24 22.8(7) yes
C7 O2 C6 C5 171.5(5) yes
C6 O2 C7 C8 -175.3(5) yes
C6 O2 C7 C12 6.5(8) yes
C13 N1 C10 C9 16.1(9) yes
C13 N1 C10 C11 -165.2(5) yes
C10 N1 C13 O3 -2.6(8) yes
C10 N1 C13 C14 175.1(5) yes
C16 N2 C15 C14 176.4(6) yes
C17 N2 C15 C14 -65.5(7) yes
C18 N2 C15 C14 56.0(8) yes
O7 N3 C22 C21 -4.2(8) yes
O7 N3 C22 C23 176.5(5) yes
O8 N3 C22 C21 174.5(5) yes
O8 N3 C22 C23 -4.9(7) yes
C1 C2 C3 C4 176.9(7) yes
C2 C3 C4 C5 179.7(6) yes
C3 C4 C5 O1 61.2(7) yes
C3 C4 C5 C6 -177.2(5) yes
O1 C5 C6 O2 -57.1(5) yes
C4 C5 C6 O2 -178.2(5) yes
O2 C7 C8 C9 -178.7(4) yes
C12 C7 C8 C9 -0.3(8) yes
O2 C7 C12 C11 178.5(4) yes
C8 C7 C12 C11 0.3(8) yes
C7 C8 C9 C10 0.1(7) yes
C8 C9 C10 N1 178.8(4) yes
C8 C9 C10 C11 0.1(7) yes
N1 C10 C11 C12 -178.9(4) yes
C9 C10 C11 C12 -0.1(8) yes
C10 C11 C12 C7 -0.1(7) yes
O3 C13 C14 C15 -15.0(7) yes
N1 C13 C14 C15 167.4(4) yes
C13 C14 C15 N2 -85.7(6) yes
S1 C19 C20 C21 179.7(4) yes
C24 C19 C20 C21 -0.4(9) yes
S1 C19 C24 C23 -179.7(4) yes
C20 C19 C24 C23 0.4(9) yes
C19 C20 C21 C22 0.6(8) yes
C20 C21 C22 N3 179.9(5) yes
C20 C21 C22 C23 -0.8(9) yes
N3 C22 C23 C24 -179.9(5) yes
C21 C22 C23 C24 0.8(9) yes
C22 C23 C24 C19 -0.5(8) yes
